data_4509146
loop_
_publ_author_name
'Mondal, Raju'
'Basu, Tannistha'
'Sadhukhan, Dipali'
'Chattopadhyay, Tanmay'
'Bhunia, Manas kumar'

_publ_contact_author
;
Dr. Raju Mondal 
;
_publ_section_title
;
 Influence of Anion on the Coordination Mode of a Flexible Neutral Ligand
 in Zn(II) Complexes: From Discrete Zero-Dimensional to Infinite 1D
 Helical Chains, 2D Nanoporous Bilayer Networks, and 3D Interpenetrated
 Metal&#x2212;Organic Frameworks
;
_journal_issue 2
_journal_name_full 'Crystal Growth &amp; Design'
_journal_page_first 1095
_journal_paper_doi 10.1021/cg800923g
_journal_volume 9
_journal_year 2009
_chemical_formula_sum 'C11 H18 N4 O5 S Zn'
_chemical_formula_weight 383.72
_chemical_name_systematic
; 
 ? 
;
_space_group_IT_number 2
_symmetry_cell_setting triclinic
_symmetry_space_group_name_Hall '-P 1'
_symmetry_space_group_name_H-M 'P -1'
_atom_sites_solution_hydrogens geom
_atom_sites_solution_primary direct
_atom_sites_solution_secondary difmap
_audit_creation_method SHELXL-97
_cell_angle_alpha 77.6760(10)
_cell_angle_beta 67.2680(10)
_cell_angle_gamma 64.6600(10)
_cell_formula_units_Z 2
_cell_length_a 8.84150(10)
_cell_length_b 10.03850(10)
_cell_length_c 10.21230(10)
_cell_measurement_reflns_used 6738
_cell_measurement_temperature 120(2)
_cell_measurement_theta_max 34.15
_cell_measurement_theta_min 2.7
_cell_volume 754.298(16)
_computing_cell_refinement 'Bruker SMART'
_computing_data_collection 'Bruker SMART'
_computing_data_reduction 'Bruker SHELXTL'
_computing_molecular_graphics 'Bruker SHELXTL'
_computing_publication_material 'Bruker SHELXTL'
_computing_structure_refinement 'SHELXL-97 (Sheldrick, 1997)'
_computing_structure_solution 'SHELXS-97 (Sheldrick, 1990)'
_diffrn_ambient_temperature 120(2)
_diffrn_detector_area_resol_mean 8
_diffrn_measured_fraction_theta_full 0.972
_diffrn_measured_fraction_theta_max 0.972
_diffrn_measurement_device_type 'Bruker APEX-2 CCD area detector'
_diffrn_measurement_method '/w scans'
_diffrn_radiation_monochromator graphite
_diffrn_radiation_source 'fine-focus sealed tube'
_diffrn_radiation_type MoK\a
_diffrn_radiation_wavelength 0.71073
_diffrn_reflns_av_R_equivalents 0.0209
_diffrn_reflns_av_sigmaI/netI 0.0241
_diffrn_reflns_limit_h_max 11
_diffrn_reflns_limit_h_min -12
_diffrn_reflns_limit_k_max 14
_diffrn_reflns_limit_k_min -14
_diffrn_reflns_limit_l_max 14
_diffrn_reflns_limit_l_min -14
_diffrn_reflns_number 12801
_diffrn_reflns_theta_full 29.99
_diffrn_reflns_theta_max 29.99
_diffrn_reflns_theta_min 2.17
_diffrn_standards_decay_% 0
_exptl_absorpt_coefficient_mu 1.795
_exptl_absorpt_correction_type none
_exptl_crystal_colour Yellow
_exptl_crystal_density_diffrn 1.689
_exptl_crystal_density_meas ?
_exptl_crystal_density_method 'not measured'
_exptl_crystal_description Block
_exptl_crystal_F_000 396
_exptl_crystal_size_max 0.24
_exptl_crystal_size_mid 0.22
_exptl_crystal_size_min 0.18
_refine_diff_density_max 0.482
_refine_diff_density_min -0.367
_refine_diff_density_rms 0.071
_refine_ls_extinction_method none
_refine_ls_goodness_of_fit_ref 1.066
_refine_ls_hydrogen_treatment refall
_refine_ls_matrix_type full
_refine_ls_number_parameters 271
_refine_ls_number_reflns 4282
_refine_ls_number_restraints 0
_refine_ls_restrained_S_all 1.066
_refine_ls_R_factor_all 0.0288
_refine_ls_R_factor_gt 0.0250
_refine_ls_shift/su_max 0.001
_refine_ls_shift/su_mean 0.000
_refine_ls_structure_factor_coef Fsqd
_refine_ls_weighting_details 'calc w=1/[\s^2^(Fo^2^)+(0.0350P)^2^+0.2369P] where P=(Fo^2^+2Fc^2^)/3'
_refine_ls_weighting_scheme calc
_refine_ls_wR_factor_gt 0.0626
_refine_ls_wR_factor_ref 0.0643
_reflns_number_gt 3902
_reflns_number_total 4282
_reflns_threshold_expression I>2\s(I)
_cod_data_source_file cg800923gsup8.cif
_cod_data_source_block 08rmd016_0m
_cod_depositor_comments
;
The following automatic conversions were performed:

'_symmetry_cell_setting' value 'Triclinic' changed to 'triclinic'
according to /home/saulius/struct/CIF-dictionaries/cif_core.dic
dictionary named 'cif_core.dic' version 2.4.2 from 2011-04-26.

Automatic conversion script
Id: cif_fix_values 1891 2012-01-12 08:04:46Z andrius 

The following automatic conversions were performed:

'_exptl_crystal_density_meas' value 'not measured' was changed to '?'
- the value is perceived as not measured.

Automatic conversion script
Id: cif_fix_values 3008 2015-01-20 13:52:24Z robertas 
;
_cod_original_cell_volume 754.298(14)
_cod_original_sg_symbol_H-M P-1
_cod_database_code 4509146

loop_
_symmetry_equiv_pos_as_xyz
'x, y, z'
'-x, -y, -z'

loop_
_atom_site_label
_atom_site_type_symbol
_atom_site_fract_x
_atom_site_fract_y
_atom_site_fract_z
_atom_site_U_iso_or_equiv
_atom_site_adp_type
_atom_site_occupancy
_atom_site_symmetry_multiplicity
_atom_site_calc_flag
Zn1 Zn 0.02817(2) 0.806547(18) 0.135763(17) 0.01127(6) Uani 1 1 d
S1 S 0.10167(4) 1.07957(4) 0.12041(4) 0.01074(7) Uani 1 1 d
O5 O -0.06982(14) 0.80300(12) -0.00500(11) 0.0140(2) Uani 1 1 d
O4 O 0.25055(14) 1.07961(12) 0.15231(11) 0.0148(2) Uani 1 1 d
O3 O 0.16057(13) 0.93430(11) 0.06081(11) 0.0144(2) Uani 1 1 d
O2 O -0.05659(14) 1.10292(13) 0.24356(12) 0.0194(2) Uani 1 1 d
N1 N 0.22492(16) 0.61673(14) 0.15946(13) 0.0141(2) Uani 1 1 d
C3 C 0.21782(19) 0.48476(16) 0.21334(15) 0.0133(3) Uani 1 1 d
C1 C 0.47610(19) 0.47648(16) 0.20508(15) 0.0134(3) Uani 1 1 d
N2 N 0.38315(16) 0.60901(15) 0.15593(14) 0.0136(2) Uani 1 1 d
C2 C 0.37340(18) 0.39181(16) 0.24486(15) 0.0121(3) Uani 1 1 d
C7 C 0.42093(19) 0.23370(16) 0.30483(15) 0.0127(3) Uani 1 1 d
C5 C 0.35123(19) 0.21445(16) 0.46524(15) 0.0122(3) Uani 1 1 d
C8 C 0.6564(2) 0.4433(2) 0.2074(2) 0.0209(3) Uani 1 1 d
C9 C 0.0582(2) 0.45645(19) 0.2301(2) 0.0217(3) Uani 1 1 d
O1 O 0.53919(16) 0.81816(13) 0.09490(13) 0.0158(2) Uani 1 1 d
H7B H 0.382(2) 0.183(2) 0.2691(19) 0.011(4) Uiso 1 1 d
H7A H 0.547(3) 0.184(2) 0.275(2) 0.018(5) Uiso 1 1 d
H9C H 0.081(3) 0.353(3) 0.225(3) 0.039(6) Uiso 1 1 d
H222 H 0.417(3) 0.675(2) 0.122(2) 0.015(5) Uiso 1 1 d
H2W H 0.450(3) 0.897(3) 0.111(2) 0.026(6) Uiso 1 1 d
H1W H 0.602(3) 0.829(3) 0.023(3) 0.027(6) Uiso 1 1 d
H9B H 0.000(3) 0.517(3) 0.158(2) 0.035(6) Uiso 1 1 d
H8C H 0.722(3) 0.338(3) 0.210(2) 0.036(6) Uiso 1 1 d
H8B H 0.715(3) 0.488(3) 0.130(3) 0.043(7) Uiso 1 1 d
H8A H 0.651(3) 0.480(3) 0.287(3) 0.044(7) Uiso 1 1 d
H9A H -0.030(3) 0.486(3) 0.317(3) 0.040(7) Uiso 1 1 d
N3 N 0.17912(16) 0.18060(14) 0.68914(13) 0.0135(2) Uani 1 1 d
N4 N 0.32676(16) 0.18981(15) 0.69105(13) 0.0140(2) Uani 1 1 d
C6 C 0.19286(19) 0.19547(16) 0.55147(15) 0.0135(3) Uani 1 1 d
C4 C 0.43350(19) 0.20833(17) 0.55923(15) 0.0142(3) Uani 1 1 d
C11 C 0.0493(2) 0.1889(2) 0.51323(18) 0.0210(3) Uani 1 1 d
C10 C 0.6076(2) 0.2153(2) 0.53588(19) 0.0250(4) Uani 1 1 d
H444 H 0.346(3) 0.190(2) 0.766(2) 0.022(5) Uiso 1 1 d
H11C H -0.055(3) 0.285(3) 0.530(2) 0.033(6) Uiso 1 1 d
H10C H 0.686(3) 0.186(2) 0.444(3) 0.031(6) Uiso 1 1 d
H11B H 0.010(3) 0.113(3) 0.569(3) 0.037(6) Uiso 1 1 d
H11A H 0.098(3) 0.168(3) 0.414(2) 0.031(6) Uiso 1 1 d
H10B H 0.595(3) 0.314(3) 0.536(3) 0.039(7) Uiso 1 1 d
H10A H 0.662(4) 0.151(3) 0.610(3) 0.053(8) Uiso 1 1 d

loop_
_atom_site_aniso_label
_atom_site_aniso_U_11
_atom_site_aniso_U_22
_atom_site_aniso_U_33
_atom_site_aniso_U_23
_atom_site_aniso_U_13
_atom_site_aniso_U_12
Zn1 0.01107(9) 0.01170(9) 0.01196(9) 0.00185(6) -0.00478(6) -0.00552(6)
S1 0.01061(15) 0.01107(16) 0.01075(15) 0.00035(12) -0.00369(12) -0.00469(12)
O5 0.0172(5) 0.0135(5) 0.0151(5) 0.0032(4) -0.0085(4) -0.0084(4)
O4 0.0156(5) 0.0159(5) 0.0167(5) -0.0007(4) -0.0086(4) -0.0069(4)
O3 0.0130(5) 0.0121(5) 0.0194(5) -0.0022(4) -0.0049(4) -0.0059(4)
O2 0.0147(5) 0.0204(6) 0.0157(5) -0.0003(4) 0.0006(4) -0.0054(4)
N1 0.0128(6) 0.0137(6) 0.0174(6) 0.0018(5) -0.0069(5) -0.0060(5)
C3 0.0140(6) 0.0126(7) 0.0136(6) 0.0006(5) -0.0052(5) -0.0055(5)
C1 0.0113(6) 0.0134(7) 0.0130(6) -0.0016(5) -0.0027(5) -0.0034(5)
N2 0.0116(6) 0.0130(6) 0.0167(6) 0.0018(5) -0.0045(5) -0.0067(5)
C2 0.0127(6) 0.0115(6) 0.0101(6) 0.0000(5) -0.0034(5) -0.0036(5)
C7 0.0142(7) 0.0111(7) 0.0115(6) 0.0003(5) -0.0043(5) -0.0040(5)
C5 0.0130(6) 0.0101(6) 0.0117(6) -0.0004(5) -0.0034(5) -0.0035(5)
C8 0.0125(7) 0.0202(8) 0.0286(9) 0.0011(7) -0.0071(6) -0.0061(6)
C9 0.0192(8) 0.0147(8) 0.0360(10) 0.0053(7) -0.0147(7) -0.0091(6)
O1 0.0137(5) 0.0156(6) 0.0175(5) 0.0026(4) -0.0053(4) -0.0067(4)
N3 0.0139(6) 0.0160(6) 0.0124(6) 0.0014(5) -0.0048(5) -0.0081(5)
N4 0.0119(6) 0.0194(6) 0.0118(6) 0.0002(5) -0.0045(5) -0.0069(5)
C6 0.0161(7) 0.0133(7) 0.0123(6) 0.0015(5) -0.0054(5) -0.0072(5)
C4 0.0112(6) 0.0164(7) 0.0130(6) -0.0003(5) -0.0028(5) -0.0047(5)
C11 0.0234(8) 0.0324(9) 0.0159(7) 0.0044(7) -0.0089(6) -0.0189(7)
C10 0.0147(7) 0.0449(12) 0.0168(8) -0.0017(7) -0.0032(6) -0.0146(7)

loop_
_atom_type_symbol
_atom_type_description
_atom_type_scat_dispersion_real
_atom_type_scat_dispersion_imag
_atom_type_scat_source
C C 0.0033 0.0016 'International Tables Vol C Tables 4.2.6.8 and 6.1.1.4'
H H 0.0000 0.0000 'International Tables Vol C Tables 4.2.6.8 and 6.1.1.4'
N N 0.0061 0.0033 'International Tables Vol C Tables 4.2.6.8 and 6.1.1.4'
O O 0.0106 0.0060 'International Tables Vol C Tables 4.2.6.8 and 6.1.1.4'
S S 0.1246 0.1234 'International Tables Vol C Tables 4.2.6.8 and 6.1.1.4'
Zn Zn 0.2839 1.4301 'International Tables Vol C Tables 4.2.6.8 and 6.1.1.4'

loop_
_geom_angle_atom_site_label_1
_geom_angle_atom_site_label_2
_geom_angle_atom_site_label_3
_geom_angle
_geom_angle_site_symmetry_1
_geom_angle_site_symmetry_3
O3 Zn1 O5 108.95(4) . .
O3 Zn1 N3 129.87(5) . 2_566
O5 Zn1 N3 99.50(5) . 2_566
O3 Zn1 N1 99.17(5) . .
O5 Zn1 N1 113.65(5) . .
N3 Zn1 N1 106.09(5) 2_566 .
O2 S1 O4 112.71(7) . .
O2 S1 O5 111.43(6) . 2_575
O4 S1 O5 106.97(6) . 2_575
O2 S1 O3 110.28(7) . .
O4 S1 O3 107.92(6) . .
O5 S1 O3 107.29(6) 2_575 .
S1 O5 Zn1 124.59(6) 2_575 .
S1 O3 Zn1 123.22(6) . .
C3 N1 N2 105.89(11) . .
C3 N1 Zn1 128.93(10) . .
N2 N1 Zn1 123.38(10) . .
N1 C3 C2 110.35(12) . .
N1 C3 C9 119.30(13) . .
C2 C3 C9 130.34(14) . .
N2 C1 C2 107.24(12) . .
N2 C1 C8 120.51(14) . .
C2 C1 C8 132.25(14) . .
C1 N2 N1 111.76(12) . .
C1 N2 H222 126.0(14) . .
N1 N2 H222 122.0(14) . .
C1 C2 C3 104.76(12) . .
C1 C2 C7 127.54(13) . .
C3 C2 C7 127.69(13) . .
C2 C7 C5 115.25(12) . .
C2 C7 H7B 111.0(11) . .
C5 C7 H7B 107.7(11) . .
C2 C7 H7A 109.4(12) . .
C5 C7 H7A 107.6(12) . .
H7B C7 H7A 105.5(16) . .
C4 C5 C6 105.03(12) . .
C4 C5 C7 126.94(13) . .
C6 C5 C7 128.01(13) . .
C1 C8 H8C 110.1(14) . .
C1 C8 H8B 110.3(16) . .
H8C C8 H8B 110(2) . .
C1 C8 H8A 111.8(15) . .
H8C C8 H8A 108(2) . .
H8B C8 H8A 106(2) . .
C3 C9 H9C 114.4(14) . .
C3 C9 H9B 111.6(13) . .
H9C C9 H9B 108.7(19) . .
C3 C9 H9A 110.9(15) . .
H9C C9 H9A 106(2) . .
H9B C9 H9A 104.2(19) . .
H2W O1 H1W 107(2) . .
C6 N3 N4 106.00(12) . .
C6 N3 Zn1 130.43(10) . 2_566
N4 N3 Zn1 121.93(9) . 2_566
C4 N4 N3 111.51(12) . .
C4 N4 H444 124.0(14) . .
N3 N4 H444 124.4(14) . .
N3 C6 C5 110.07(12) . .
N3 C6 C11 119.15(13) . .
C5 C6 C11 130.77(13) . .
N4 C4 C5 107.38(12) . .
N4 C4 C10 120.60(13) . .
C5 C4 C10 132.01(14) . .
C6 C11 H11C 110.3(13) . .
C6 C11 H11B 111.2(14) . .
H11C C11 H11B 108.3(19) . .
C6 C11 H11A 107.2(13) . .
H11C C11 H11A 110.4(19) . .
H11B C11 H11A 109.5(19) . .
C4 C10 H10C 109.7(13) . .
C4 C10 H10B 111.2(15) . .
H10C C10 H10B 104(2) . .
C4 C10 H10A 111.8(15) . .
H10C C10 H10A 110(2) . .
H10B C10 H10A 109(2) . .

loop_
_geom_bond_atom_site_label_1
_geom_bond_atom_site_label_2
_geom_bond_distance
_geom_bond_site_symmetry_2
Zn1 O3 1.9428(10) .
Zn1 O5 1.9569(10) .
Zn1 N3 1.9840(13) 2_566
Zn1 N1 2.0016(12) .
S1 O2 1.4421(11) .
S1 O4 1.4733(10) .
S1 O5 1.4958(10) 2_575
S1 O3 1.5008(11) .
O5 S1 1.4958(10) 2_575
N1 C3 1.3399(19) .
N1 N2 1.3542(16) .
C3 C2 1.4077(19) .
C3 C9 1.496(2) .
C1 N2 1.3399(19) .
C1 C2 1.393(2) .
C1 C8 1.492(2) .
N2 H222 0.80(2) .
C2 C7 1.511(2) .
C7 C5 1.512(2) .
C7 H7B 0.911(18) .
C7 H7A 0.96(2) .
C5 C4 1.3893(19) .
C5 C6 1.406(2) .
C8 H8C 0.96(3) .
C8 H8B 0.91(3) .
C8 H8A 0.94(3) .
C9 H9C 0.97(3) .
C9 H9B 1.01(2) .
C9 H9A 0.93(3) .
O1 H2W 0.83(2) .
O1 H1W 0.75(2) .
N3 C6 1.3445(18) .
N3 N4 1.3552(17) .
N3 Zn1 1.9840(13) 2_566
N4 C4 1.3412(19) .
N4 H444 0.85(2) .
C6 C11 1.495(2) .
C4 C10 1.495(2) .
C11 H11C 1.00(2) .
C11 H11B 0.96(2) .
C11 H11A 0.96(2) .
C10 H10C 0.94(2) .
C10 H10B 0.95(3) .
C10 H10A 1.01(3) .
